data_2017390
loop_
_publ_author_name
'Churakov, Andrei V.'
'Lermontova, Elmira Kh.'
'Zaitsev, Kirill V.'
'Huang, Mengmeng'
'Karlov, Sergey S.'
'Zaitseva, Galina S.'
'Howard, Judith A. K.'

_publ_section_title
;
 Crystal packing in the structures of diethanolamine derivatives
;
_journal_coeditor_code GD3304
_journal_issue 11
_journal_name_full 'Acta Crystallographica Section C'
_journal_page_first o587
_journal_page_last o592
_journal_paper_doi 10.1107/S0108270109036749
_journal_volume 65
_journal_year 2009
_chemical_formula_iupac 'C20 H27 N O2'
_chemical_formula_moiety 'C20 H27 N O2'
_chemical_formula_sum 'C20 H27 N O2'
_chemical_formula_weight 313.43
_chemical_name_systematic
;
1-[(2-Hydroxy-2-phenylethyl)(1-phenylethyl)amino]- 2-methylpropan-2-ol
;
_space_group_IT_number 19
_symmetry_cell_setting orthorhombic
_symmetry_space_group_name_Hall 'P 2ac 2ab'
_symmetry_space_group_name_H-M 'P 21 21 21'
_atom_sites_solution_hydrogens geom
_atom_sites_solution_primary direct
_atom_sites_solution_secondary difmap
_audit_creation_method SHELXL97
_cell_angle_alpha 90.00
_cell_angle_beta 90.00
_cell_angle_gamma 90.00
_cell_formula_units_Z 4
_cell_length_a 8.9681(8)
_cell_length_b 12.5151(11)
_cell_length_c 16.3960(14)
_cell_measurement_reflns_used 5538
_cell_measurement_temperature 120(2)
_cell_measurement_theta_max 29.395
_cell_measurement_theta_min 2.485
_cell_volume 1840.2(3)
_computing_cell_refinement 'SAINT (Bruker, 2004)'
_computing_data_collection 'SMART (Bruker, 2004)'
_computing_data_reduction 'SAINT (Bruker, 2004)'
_computing_molecular_graphics 'SHELXTL (Sheldrick, 2008)'
_computing_publication_material 'SHELXTL (Sheldrick, 2008)'
_computing_structure_refinement 'SHELXL97 (Sheldrick, 2008)'
_computing_structure_solution 'SHELXS97 (Sheldrick, 2008)'
_diffrn_ambient_temperature 120(2)
_diffrn_measured_fraction_theta_full 0.999
_diffrn_measured_fraction_theta_max 0.999
_diffrn_measurement_device_type 'Bruker SMART 1K'
_diffrn_measurement_method \w
_diffrn_radiation_monochromator graphite
_diffrn_radiation_source 'fine-focus sealed tube'
_diffrn_radiation_type MoK\a
_diffrn_radiation_wavelength 0.71073
_diffrn_reflns_av_R_equivalents 0.0446
_diffrn_reflns_av_sigmaI/netI 0.0361
_diffrn_reflns_limit_h_max 12
_diffrn_reflns_limit_h_min -6
_diffrn_reflns_limit_k_max 15
_diffrn_reflns_limit_k_min -17
_diffrn_reflns_limit_l_max 22
_diffrn_reflns_limit_l_min -16
_diffrn_reflns_number 13036
_diffrn_reflns_theta_full 29.00
_diffrn_reflns_theta_max 29.00
_diffrn_reflns_theta_min 2.05
_diffrn_standards_decay_% 0
_diffrn_standards_interval_time 0
_diffrn_standards_number 0
_exptl_absorpt_coefficient_mu 0.072
_exptl_absorpt_correction_T_max 0.9928
_exptl_absorpt_correction_T_min 0.9822
_exptl_absorpt_correction_type multi-scan
_exptl_absorpt_process_details '(SADABS; Bruker, 2004)'
_exptl_crystal_colour colourless
_exptl_crystal_density_diffrn 1.131
_exptl_crystal_density_method 'not measured'
_exptl_crystal_description block
_exptl_crystal_F_000 680
_exptl_crystal_size_max 0.25
_exptl_crystal_size_mid 0.20
_exptl_crystal_size_min 0.10
_refine_diff_density_max 0.251
_refine_diff_density_min -0.192
_refine_ls_extinction_method none
_refine_ls_goodness_of_fit_ref 1.072
_refine_ls_hydrogen_treatment mixed
_refine_ls_matrix_type full
_refine_ls_number_parameters 219
_refine_ls_number_reflns 2772
_refine_ls_number_restraints 0
_refine_ls_restrained_S_all 1.072
_refine_ls_R_factor_all 0.0519
_refine_ls_R_factor_gt 0.0402
_refine_ls_shift/su_max 0.000
_refine_ls_shift/su_mean 0.000
_refine_ls_structure_factor_coef Fsqd
_refine_ls_weighting_details 'calc w = 1/[\s^2^(Fo^2^)+(0.0347P)^2^+0.2857P] where P=(Fo^2^+2Fc^2^)/3'
_refine_ls_weighting_scheme calc
_refine_ls_wR_factor_gt 0.0833
_refine_ls_wR_factor_ref 0.0864
_reflns_number_gt 2376
_reflns_number_total 2772
_reflns_threshold_expression I>2\s(I)
_cod_data_source_file gd3304.cif
_cod_data_source_block V
_cod_database_code 2017390
_cod_database_fobs_code 2017390

loop_
_symmetry_equiv_pos_as_xyz
'x, y, z'
'-x+1/2, -y, z+1/2'
'-x, y+1/2, -z+1/2'
'x+1/2, -y+1/2, -z'

loop_
_atom_site_type_symbol
_atom_site_label
_atom_site_fract_x
_atom_site_fract_y
_atom_site_fract_z
_atom_site_U_iso_or_equiv
_atom_site_adp_type
_atom_site_calc_flag
_atom_site_refinement_flags
_atom_site_occupancy
_atom_site_disorder_assembly
_atom_site_disorder_group
N N1 0.85952(16) 0.77498(11) 0.19666(9) 0.0187(3) Uani d . 1 . .
O O1 1.09159(15) 0.79961(11) 0.07312(8) 0.0242(3) Uani d . 1 . .
O O2 0.82898(15) 0.69725(11) 0.03022(8) 0.0244(3) Uani d . 1 . .
C C1 0.74550(19) 0.79181(14) 0.26025(10) 0.0205(3) Uani d . 1 . .
H H11 0.6548 0.7518 0.2422 0.025 Uiso calc R 1 . .
C C2 0.7875(2) 0.74692(15) 0.34383(11) 0.0283(4) Uani d . 1 . .
H H2A 0.8006 0.6694 0.3398 0.042 Uiso calc R 1 . .
H H2B 0.7080 0.7629 0.3830 0.042 Uiso calc R 1 . .
H H2C 0.8808 0.7797 0.3623 0.042 Uiso calc R 1 . .
C C3 0.70169(19) 0.90978(15) 0.26258(11) 0.0214(4) Uani d . 1 . .
C C4 0.7442(2) 0.97833(15) 0.32537(12) 0.0266(4) Uani d . 1 . .
H H4 0.7999 0.9513 0.3701 0.032 Uiso calc R 1 . .
C C5 0.7059(2) 1.08579(16) 0.32311(13) 0.0302(4) Uani d . 1 . .
H H5 0.7364 1.1319 0.3660 0.036 Uiso calc R 1 . .
C C6 0.6240(2) 1.12599(16) 0.25894(14) 0.0326(5) Uani d . 1 . .
H H6 0.5986 1.1997 0.2574 0.039 Uiso calc R 1 . .
C C7 0.5788(2) 1.05855(15) 0.19666(13) 0.0310(4) Uani d . 1 . .
H H7 0.5214 1.0857 0.1526 0.037 Uiso calc R 1 . .
C C8 0.6173(2) 0.95203(15) 0.19879(12) 0.0256(4) Uani d . 1 . .
H H8 0.5857 0.9063 0.1559 0.031 Uiso calc R 1 . .
C C11 0.8686(2) 0.66259(13) 0.17157(10) 0.0199(4) Uani d . 1 . .
H H11A 0.8371 0.6167 0.2177 0.024 Uiso calc R 1 . .
H H11B 0.9736 0.6450 0.1586 0.024 Uiso calc R 1 . .
C C12 0.7717(2) 0.63768(13) 0.09766(10) 0.0199(4) Uani d . 1 . .
H H12 0.6668 0.6605 0.1089 0.024 Uiso calc R 1 . .
C C13 0.7751(2) 0.51779(14) 0.08189(10) 0.0208(4) Uani d . 1 . .
C C14 0.6618(2) 0.45290(15) 0.11208(12) 0.0270(4) Uani d . 1 . .
H H14 0.5791 0.4841 0.1394 0.032 Uiso calc R 1 . .
C C15 0.6691(3) 0.34255(16) 0.10237(13) 0.0352(5) Uani d . 1 . .
H H15 0.5915 0.2986 0.1232 0.042 Uiso calc R 1 . .
C C16 0.7885(3) 0.29681(17) 0.06266(12) 0.0371(5) Uani d . 1 . .
H H16 0.7937 0.2214 0.0567 0.044 Uiso calc R 1 . .
C C17 0.9011(3) 0.36087(16) 0.03131(12) 0.0338(5) Uani d . 1 . .
H H17 0.9827 0.3294 0.0033 0.041 Uiso calc R 1 . .
C C18 0.8944(2) 0.47086(16) 0.04095(11) 0.0260(4) Uani d . 1 . .
H H18 0.9717 0.5145 0.0195 0.031 Uiso calc R 1 . .
C C21 1.0045(2) 0.82471(14) 0.21296(10) 0.0194(3) Uani d . 1 . .
H H21A 1.0741 0.7695 0.2334 0.023 Uiso calc R 1 . .
H H21B 0.9923 0.8790 0.2564 0.023 Uiso calc R 1 . .
C C22 1.0727(2) 0.87806(14) 0.13747(10) 0.0203(4) Uani d . 1 . .
C C23 0.9759(2) 0.96925(16) 0.10625(13) 0.0308(4) Uani d . 1 . .
H H23A 1.0221 1.0007 0.0577 0.046 Uiso calc R 1 . .
H H23B 0.9666 1.0239 0.1487 0.046 Uiso calc R 1 . .
H H23C 0.8768 0.9418 0.0922 0.046 Uiso calc R 1 . .
C C24 1.2299(2) 0.91583(15) 0.15766(12) 0.0258(4) Uani d . 1 . .
H H24A 1.2707 0.9553 0.1111 0.039 Uiso calc R 1 . .
H H24B 1.2933 0.8539 0.1693 0.039 Uiso calc R 1 . .
H H24C 1.2268 0.9626 0.2056 0.039 Uiso calc R 1 . .
H H2 0.753(3) 0.701(2) -0.0058(16) 0.056(8) Uiso d . 1 . .
H H1 1.005(3) 0.7799(18) 0.0595(14) 0.041(7) Uiso d . 1 . .

loop_
_atom_site_aniso_label
_atom_site_aniso_U_11
_atom_site_aniso_U_22
_atom_site_aniso_U_33
_atom_site_aniso_U_12
_atom_site_aniso_U_13
_atom_site_aniso_U_23
N1 0.0182(7) 0.0190(7) 0.0190(7) -0.0023(6) 0.0016(6) -0.0007(6)
O1 0.0208(7) 0.0315(7) 0.0203(6) -0.0060(6) 0.0035(5) -0.0054(5)
O2 0.0262(7) 0.0267(7) 0.0202(6) -0.0055(6) -0.0051(6) 0.0049(5)
C1 0.0181(8) 0.0214(8) 0.0219(8) -0.0035(7) 0.0028(7) -0.0002(7)
C2 0.0366(11) 0.0270(9) 0.0213(9) 0.0014(9) 0.0073(8) 0.0024(8)
C3 0.0158(8) 0.0238(8) 0.0248(9) -0.0023(7) 0.0049(7) 0.0006(7)
C4 0.0205(9) 0.0289(10) 0.0304(10) -0.0013(8) 0.0009(8) -0.0032(8)
C5 0.0224(9) 0.0278(9) 0.0405(11) -0.0026(8) 0.0019(8) -0.0083(9)
C6 0.0231(9) 0.0228(9) 0.0519(13) 0.0018(8) 0.0048(10) 0.0007(9)
C7 0.0212(9) 0.0315(11) 0.0405(11) 0.0008(8) -0.0010(9) 0.0079(9)
C8 0.0198(8) 0.0293(10) 0.0277(9) -0.0027(8) 0.0016(8) -0.0017(8)
C11 0.0208(8) 0.0190(8) 0.0200(8) -0.0007(7) -0.0011(7) 0.0001(7)
C12 0.0195(8) 0.0193(8) 0.0208(8) -0.0012(7) 0.0000(7) 0.0011(7)
C13 0.0233(9) 0.0215(9) 0.0176(8) -0.0002(7) -0.0058(7) -0.0008(7)
C14 0.0288(10) 0.0265(9) 0.0258(9) -0.0032(8) -0.0017(8) -0.0008(8)
C15 0.0476(13) 0.0250(10) 0.0330(11) -0.0089(10) -0.0061(10) 0.0021(8)
C16 0.0575(14) 0.0223(10) 0.0313(11) 0.0031(11) -0.0142(10) -0.0036(8)
C17 0.0416(12) 0.0364(11) 0.0234(9) 0.0130(10) -0.0065(9) -0.0091(9)
C18 0.0250(9) 0.0321(10) 0.0208(9) 0.0018(8) -0.0027(8) -0.0008(8)
C21 0.0178(8) 0.0202(8) 0.0203(8) -0.0013(7) 0.0015(7) -0.0011(7)
C22 0.0200(8) 0.0200(8) 0.0208(8) -0.0025(7) 0.0023(7) -0.0012(7)
C23 0.0266(10) 0.0312(10) 0.0344(10) -0.0001(9) 0.0055(9) 0.0095(9)
C24 0.0217(9) 0.0278(9) 0.0280(9) -0.0041(8) 0.0038(8) -0.0048(8)

loop_
_atom_type_symbol
_atom_type_description
_atom_type_scat_dispersion_real
_atom_type_scat_dispersion_imag
_atom_type_scat_source
C C 0.0033 0.0016 'International Tables Vol C Tables 4.2.6.8 and 6.1.1.4'
H H 0.0000 0.0000 'International Tables Vol C Tables 4.2.6.8 and 6.1.1.4'
N N 0.0061 0.0033 'International Tables Vol C Tables 4.2.6.8 and 6.1.1.4'
O O 0.0106 0.0060 'International Tables Vol C Tables 4.2.6.8 and 6.1.1.4'

loop_
_geom_angle_atom_site_label_1
_geom_angle_atom_site_label_2
_geom_angle_atom_site_label_3
_geom_angle_site_symmetry_1
_geom_angle_site_symmetry_3
_geom_angle
_geom_angle_publ_flag
C21 N1 C11 . . 114.14(14) no
C21 N1 C1 . . 115.16(13) no
C11 N1 C1 . . 111.92(13) no
C22 O1 H1 . . 106.6(16) no
C12 O2 H2 . . 105.3(17) no
N1 C1 C2 . . 114.23(15) no
N1 C1 C3 . . 109.50(13) no
C2 C1 C3 . . 113.34(15) no
N1 C1 H11 . . 106.4 no
C2 C1 H11 . . 106.4 no
C3 C1 H11 . . 106.4 no
C1 C2 H2A . . 109.5 no
C1 C2 H2B . . 109.5 no
H2A C2 H2B . . 109.5 no
C1 C2 H2C . . 109.5 no
H2A C2 H2C . . 109.5 no
H2B C2 H2C . . 109.5 no
C4 C3 C8 . . 117.97(17) no
C4 C3 C1 . . 122.88(16) no
C8 C3 C1 . . 119.14(16) no
C5 C4 C3 . . 120.60(19) no
C5 C4 H4 . . 119.7 no
C3 C4 H4 . . 119.7 no
C6 C5 C4 . . 120.38(19) no
C6 C5 H5 . . 119.8 no
C4 C5 H5 . . 119.8 no
C5 C6 C7 . . 119.74(18) no
C5 C6 H6 . . 120.1 no
C7 C6 H6 . . 120.1 no
C8 C7 C6 . . 119.85(19) no
C8 C7 H7 . . 120.1 no
C6 C7 H7 . . 120.1 no
C7 C8 C3 . . 121.45(19) no
C7 C8 H8 . . 119.3 no
C3 C8 H8 . . 119.3 no
N1 C11 C12 . . 112.80(14) no
N1 C11 H11A . . 109.0 no
C12 C11 H11A . . 109.0 no
N1 C11 H11B . . 109.0 no
C12 C11 H11B . . 109.0 no
H11A C11 H11B . . 107.8 no
O2 C12 C13 . . 112.05(14) no
O2 C12 C11 . . 107.67(14) no
C13 C12 C11 . . 108.99(14) no
O2 C12 H12 . . 109.4 no
C13 C12 H12 . . 109.4 no
C11 C12 H12 . . 109.4 no
C18 C13 C14 . . 119.09(17) no
C18 C13 C12 . . 120.83(17) no
C14 C13 C12 . . 120.00(17) no
C15 C14 C13 . . 120.3(2) no
C15 C14 H14 . . 119.9 no
C13 C14 H14 . . 119.9 no
C16 C15 C14 . . 120.2(2) no
C16 C15 H15 . . 119.9 no
C14 C15 H15 . . 119.9 no
C15 C16 C17 . . 120.03(19) no
C15 C16 H16 . . 120.0 no
C17 C16 H16 . . 120.0 no
C18 C17 C16 . . 120.0(2) no
C18 C17 H17 . . 120.0 no
C16 C17 H17 . . 120.0 no
C17 C18 C13 . . 120.42(19) no
C17 C18 H18 . . 119.8 no
C13 C18 H18 . . 119.8 no
N1 C21 C22 . . 113.05(14) no
N1 C21 H21A . . 109.0 no
C22 C21 H21A . . 109.0 no
N1 C21 H21B . . 109.0 no
C22 C21 H21B . . 109.0 no
H21A C21 H21B . . 107.8 no
O1 C22 C23 . . 109.22(15) no
O1 C22 C24 . . 105.07(14) no
C23 C22 C24 . . 111.58(15) no
O1 C22 C21 . . 109.81(13) no
C23 C22 C21 . . 111.73(15) no
C24 C22 C21 . . 109.21(15) no
C22 C23 H23A . . 109.5 no
C22 C23 H23B . . 109.5 no
H23A C23 H23B . . 109.5 no
C22 C23 H23C . . 109.5 no
H23A C23 H23C . . 109.5 no
H23B C23 H23C . . 109.5 no
C22 C24 H24A . . 109.5 no
C22 C24 H24B . . 109.5 no
H24A C24 H24B . . 109.5 no
C22 C24 H24C . . 109.5 no
H24A C24 H24C . . 109.5 no
H24B C24 H24C . . 109.5 no

loop_
_geom_bond_atom_site_label_1
_geom_bond_atom_site_label_2
_geom_bond_site_symmetry_2
_geom_bond_distance
_geom_bond_publ_flag
N1 C21 . 1.466(2) no
N1 C11 . 1.468(2) no
N1 C1 . 1.475(2) no
O1 C22 . 1.451(2) no
O1 H1 . 0.84(3) no
O2 C12 . 1.429(2) no
O2 H2 . 0.90(3) no
C1 C2 . 1.528(2) no
C1 C3 . 1.528(2) no
C1 H11 . 1.0000 no
C2 H2A . 0.9800 no
C2 H2B . 0.9800 no
C2 H2C . 0.9800 no
C3 C4 . 1.393(3) no
C3 C8 . 1.395(3) no
C4 C5 . 1.388(3) no
C4 H4 . 0.9500 no
C5 C6 . 1.378(3) no
C5 H5 . 0.9500 no
C6 C7 . 1.385(3) no
C6 H6 . 0.9500 no
C7 C8 . 1.378(3) no
C7 H7 . 0.9500 no
C8 H8 . 0.9500 no
C11 C12 . 1.523(2) no
C11 H11A . 0.9900 no
C11 H11B . 0.9900 no
C12 C13 . 1.523(2) no
C12 H12 . 1.0000 no
C13 C18 . 1.393(3) no
C13 C14 . 1.392(3) no
C14 C15 . 1.392(3) no
C14 H14 . 0.9500 no
C15 C16 . 1.378(3) no
C15 H15 . 0.9500 no
C16 C17 . 1.388(3) no
C16 H16 . 0.9500 no
C17 C18 . 1.387(3) no
C17 H17 . 0.9500 no
C18 H18 . 0.9500 no
C21 C22 . 1.534(2) no
C21 H21A . 0.9900 no
C21 H21B . 0.9900 no
C22 C23 . 1.522(3) no
C22 C24 . 1.523(3) no
C23 H23A . 0.9800 no
C23 H23B . 0.9800 no
C23 H23C . 0.9800 no
C24 H24A . 0.9800 no
C24 H24B . 0.9800 no
C24 H24C . 0.9800 no

loop_
_geom_hbond_atom_site_label_D
_geom_hbond_atom_site_label_H
_geom_hbond_atom_site_label_A
_geom_hbond_site_symmetry_A
_geom_hbond_distance_DH
_geom_hbond_distance_HA
_geom_hbond_distance_DA
_geom_hbond_angle_DHA
O1 H1 O2 . 0.84(3) 1.95(3) 2.7717(19) 165(2)
O2 H2 O1 4_465 0.90(3) 1.82(3) 2.7211(18) 175(2)

loop_
_cod_related_entry_id
_cod_related_entry_database
_cod_related_entry_code
1 ChemSpider 30654194
